data_7712769
loop_
_publ_author_name
'Wagner, Molly'
'Pigliapochi, Roberta'
'DI TULLIO, VALERIA'
'Catalano, Jaclyn'
'Zumbulyadis, Nicholas'
'Centeno, Silvia'
'Wang, Xiaoling'
'Chen, Kuizhi'
'Hung, Ivan'
'Gan, Zhehong'
'Dworzak, Michael'
'Yap, Glenn P. A.'
'Dybowski, Cecil'

_publ_section_title
;
 Multi-Technique Structural Analysis of Zinc Carboxylates (Soaps)
;
_journal_name_full 'Dalton Transactions'
_journal_paper_doi 10.1039/D3DT00184A
_journal_year 2023
_chemical_formula_moiety 'C18 H34 O4 Zn'
_chemical_formula_sum 'C18 H34 O4 Zn'
_chemical_formula_weight 379.82
_space_group_crystal_system monoclinic
_space_group_IT_number 7
_space_group_name_Hall 'P -2yc'
_space_group_name_H-M_alt 'P 1 c 1'
_atom_sites_solution_hydrogens geom
_atom_sites_solution_primary direct
_audit_creation_date 2021-06-01
_audit_creation_method
;
Olex2 1.3
(compiled 2020.12.01 svn.r5f60950 for OlexSys, GUI svn.r6272)
;
_audit_update_record
;
2021-06-08 deposited with the CCDC.	2023-04-14 downloaded from the CCDC.
;
_cell_angle_alpha 90
_cell_angle_beta 95.957(3)
_cell_angle_gamma 90
_cell_formula_units_Z 2
_cell_length_a 23.001(3)
_cell_length_b 4.6615(7)
_cell_length_c 9.2225(14)
_cell_measurement_reflns_used 9214
_cell_measurement_temperature 100.0
_cell_measurement_theta_max 64.77
_cell_measurement_theta_min 3.86
_cell_volume 983.5(2)
_computing_cell_refinement 'SAINT V8.38A (Bruker, 2018)'
_computing_data_reduction 'SAINT V8.38A (Bruker, 2018)'
_computing_molecular_graphics 'Olex2 1.3 (Dolomanov et al., 2009)'
_computing_publication_material 'Olex2 1.3 (Dolomanov et al., 2009)'
_computing_structure_refinement 'SHELXL 2017/1 (Sheldrick, 2015)'
_computing_structure_solution 'XS  (Sheldrick, 2008)'
_diffrn_ambient_temperature 100.0
_diffrn_measured_fraction_theta_full 0.989
_diffrn_measured_fraction_theta_max 0.989
_diffrn_measurement_device_type 'Bruker APEX-II CCD'
_diffrn_measurement_method '\f and \w scans'
_diffrn_radiation_type CuK\a
_diffrn_radiation_wavelength 1.54178
_diffrn_reflns_av_R_equivalents 0.0497
_diffrn_reflns_av_unetI/netI 0.0575
_diffrn_reflns_Laue_measured_fraction_full 0.989
_diffrn_reflns_Laue_measured_fraction_max 0.989
_diffrn_reflns_limit_h_max 25
_diffrn_reflns_limit_h_min -25
_diffrn_reflns_limit_k_max 5
_diffrn_reflns_limit_k_min -5
_diffrn_reflns_limit_l_max 10
_diffrn_reflns_limit_l_min -10
_diffrn_reflns_number 7412
_diffrn_reflns_point_group_measured_fraction_full 0.990
_diffrn_reflns_point_group_measured_fraction_max 0.990
_diffrn_reflns_theta_full 58.996
_diffrn_reflns_theta_max 58.996
_diffrn_reflns_theta_min 3.864
_diffrn_source_current 1.2
_diffrn_source_power 0.06
_diffrn_source_voltage 50.0
_diffrn_standards_number 0
_exptl_absorpt_coefficient_mu 1.860
_exptl_absorpt_correction_T_max 0.7516
_exptl_absorpt_correction_T_min 0.4988
_exptl_absorpt_correction_type multi-scan
_exptl_absorpt_process_details
;
SADABS-2016/2 (Bruker,2016) was used for absorption correction.
wR2(int) was 0.1464 before and 0.0763 after correction.
The Ratio of minimum to maximum transmission is 0.6637.
The \l/2 correction factor is Not present.
;
_exptl_crystal_colour colourless
_exptl_crystal_colour_primary colourless
_exptl_crystal_density_diffrn 1.283
_exptl_crystal_description block
_exptl_crystal_F_000 408
_exptl_crystal_size_max 0.751
_exptl_crystal_size_mid 0.164
_exptl_crystal_size_min 0.101
_refine_diff_density_max 0.438
_refine_diff_density_min -0.402
_refine_diff_density_rms 0.078
_refine_ls_abs_structure_details
;
 Refined as an inversion twin.
;
_refine_ls_abs_structure_Flack 0.09(8)
_refine_ls_extinction_method none
_refine_ls_goodness_of_fit_ref 1.132
_refine_ls_hydrogen_treatment constr
_refine_ls_matrix_type full
_refine_ls_number_parameters 211
_refine_ls_number_reflns 2695
_refine_ls_number_restraints 2
_refine_ls_restrained_S_all 1.131
_refine_ls_R_factor_all 0.0483
_refine_ls_R_factor_gt 0.0480
_refine_ls_shift/su_max 0.000
_refine_ls_shift/su_mean 0.000
_refine_ls_structure_factor_coef Fsqd
_refine_ls_weighting_details 'w=1/[\s^2^(Fo^2^)+(0.0342P)^2^+4.5399P] where P=(Fo^2^+2Fc^2^)/3'
_refine_ls_weighting_scheme calc
_refine_ls_wR_factor_gt 0.1357
_refine_ls_wR_factor_ref 0.1359
_reflns_Friedel_coverage 0.998
_reflns_Friedel_fraction_full 0.991
_reflns_Friedel_fraction_max 0.991
_reflns_number_gt 2663
_reflns_number_total 2695
_reflns_threshold_expression 'I > 2\s(I)'
_cod_data_source_file d3dt00184a2.cif
_cod_data_source_block cdyb008a
_cod_original_cell_volume 983.5(3)
_cod_database_code 7712769
_shelx_shelxl_version_number 2017/1
_shelx_space_group_comment
;
The symmetry employed for this shelxl refinement is uniquely defined
by the following loop, which should always be used as a source of
symmetry information in preference to the above space-group names.
They are only intended as comments.
;
_shelx_estimated_absorpt_t_max 0.834
_shelx_estimated_absorpt_t_min 0.336
_olex2_refinement_description
;
1. Twinned data refinement
 Scales: 0.91(8)
 0.09(8)
2. Fixed Uiso
 At 1.2 times of:
  All C(H,H) groups
 At 1.5 times of:
  All C(H,H,H) groups
3.a Secondary CH2 refined with riding coordinates:
 C2(H2A,H2B), C3(H3A,H3B), C4(H4A,H4B), C5(H5A,H5B), C6(H6A,H6B), C7(H7A,H7B),
 C8(H8A,H8B), C11(H11A,H11B), C12(H12A,H12B), C13(H13A,H13B), C14(H14A,H14B),
 C15(H15A,H15B), C16(H16A,H16B), C17(H17A,H17B)
3.b Idealised Me refined as rotating group:
 C1(H1A,H1B,H1C), C18(H18A,H18B,H18C)
;
_olex2_submission_special_instructions 'No special instructions were received'

loop_
_space_group_symop_operation_xyz
'x, y, z'
'x, -y, z+1/2'

loop_
_atom_site_label
_atom_site_type_symbol
_atom_site_fract_x
_atom_site_fract_y
_atom_site_fract_z
_atom_site_U_iso_or_equiv
_atom_site_adp_type
_atom_site_occupancy
_atom_site_site_symmetry_order
_atom_site_calc_flag
_atom_site_refinement_flags_posn
_atom_site_refinement_flags_adp
_atom_site_refinement_flags_occupancy
_atom_site_disorder_assembly
_atom_site_disorder_group
Zn1 Zn 0.84668(4) 0.0609(2) 0.86854(5) 0.0179(4) Uani 1 1 d . . . . .
O1 O 0.7750(3) -0.0780(14) 0.9451(6) 0.0219(15) Uani 1 1 d . . . . .
O2 O 0.8281(3) -0.0345(13) 1.1557(6) 0.0198(14) Uani 1 1 d . . . . .
O3 O 0.8667(3) 0.4645(14) 0.8986(6) 0.0228(16) Uani 1 1 d . . . . .
O4 O 0.9181(3) 0.8556(13) 0.9368(6) 0.0205(14) Uani 1 1 d . . . . .
C1 C 0.3891(5) -1.140(4) 0.9688(13) 0.052(4) Uani 1 1 d . . . . .
H1A H 0.403416 -1.284265 0.904171 0.079 Uiso 1 1 calc R U . . .
H1B H 0.371500 -0.980125 0.910447 0.079 Uiso 1 1 calc R U . . .
H1C H 0.359600 -1.225940 1.024850 0.079 Uiso 1 1 calc R U . . .
C2 C 0.4400(5) -1.028(3) 1.0735(13) 0.049(3) Uani 1 1 d . . . . .
H2A H 0.425207 -0.879652 1.137212 0.059 Uiso 1 1 calc R U . . .
H2B H 0.455731 -1.187727 1.136576 0.059 Uiso 1 1 calc R U . . .
C3 C 0.4891(5) -0.901(3) 0.9974(11) 0.037(3) Uani 1 1 d . . . . .
H3A H 0.473556 -0.737425 0.936905 0.045 Uiso 1 1 calc R U . . .
H3B H 0.502834 -1.047462 0.930999 0.045 Uiso 1 1 calc R U . . .
C4 C 0.5413(4) -0.798(3) 1.0999(11) 0.037(3) Uani 1 1 d . . . . .
H4A H 0.527397 -0.657268 1.169110 0.045 Uiso 1 1 calc R U . . .
H4B H 0.558077 -0.962901 1.157197 0.045 Uiso 1 1 calc R U . . .
C5 C 0.5882(4) -0.661(2) 1.0230(10) 0.029(2) Uani 1 1 d . . . . .
H5A H 0.571257 -0.496946 0.965330 0.035 Uiso 1 1 calc R U . . .
H5B H 0.602008 -0.802239 0.953797 0.035 Uiso 1 1 calc R U . . .
C6 C 0.6410(4) -0.555(2) 1.1239(10) 0.029(2) Uani 1 1 d . . . . .
H6A H 0.627016 -0.419773 1.195346 0.035 Uiso 1 1 calc R U . . .
H6B H 0.658794 -0.721086 1.179024 0.035 Uiso 1 1 calc R U . . .
C7 C 0.6871(4) -0.410(2) 1.0472(10) 0.026(2) Uani 1 1 d . . . . .
H7A H 0.669025 -0.249429 0.988280 0.032 Uiso 1 1 calc R U . . .
H7B H 0.702629 -0.548133 0.979368 0.032 Uiso 1 1 calc R U . . .
C8 C 0.7376(4) -0.294(2) 1.1497(10) 0.025(2) Uani 1 1 d . . . . .
H8A H 0.721307 -0.167761 1.221886 0.030 Uiso 1 1 calc R U . . .
H8B H 0.756836 -0.457263 1.203746 0.030 Uiso 1 1 calc R U . . .
C9 C 0.7830(4) -0.130(2) 1.0808(9) 0.020(2) Uani 1 1 d . . . . .
C10 C 0.9104(4) 0.593(2) 0.9594(9) 0.019(2) Uani 1 1 d . . . . .
C11 C 0.9551(4) 0.4357(19) 1.0633(11) 0.019(2) Uani 1 1 d . . . . .
H11A H 0.976879 0.300060 1.006358 0.023 Uiso 1 1 calc R U . . .
H11B H 0.934146 0.321459 1.131887 0.023 Uiso 1 1 calc R U . . .
C12 C 0.9991(4) 0.631(2) 1.1515(10) 0.021(2) Uani 1 1 d . . . . .
H12A H 1.018752 0.754865 1.084190 0.025 Uiso 1 1 calc R U . . .
H12B H 0.978168 0.756956 1.215256 0.025 Uiso 1 1 calc R U . . .
C13 C 1.0447(4) 0.456(2) 1.2444(10) 0.020(2) Uani 1 1 d . . . . .
H13A H 1.064388 0.326129 1.180205 0.024 Uiso 1 1 calc R U . . .
H13B H 1.024765 0.336311 1.312647 0.024 Uiso 1 1 calc R U . . .
C14 C 1.0910(4) 0.639(2) 1.3321(10) 0.021(2) Uani 1 1 d . . . . .
H14A H 1.110298 0.763086 1.264297 0.025 Uiso 1 1 calc R U . . .
H14B H 1.071520 0.765544 1.398548 0.025 Uiso 1 1 calc R U . . .
C15 C 1.1372(4) 0.462(2) 1.4213(10) 0.021(2) Uani 1 1 d . . . . .
H15A H 1.156177 0.334114 1.354593 0.026 Uiso 1 1 calc R U . . .
H15B H 1.117725 0.339185 1.489254 0.026 Uiso 1 1 calc R U . . .
C16 C 1.1844(4) 0.639(2) 1.5091(10) 0.025(2) Uani 1 1 d . . . . .
H16A H 1.204754 0.758571 1.441359 0.030 Uiso 1 1 calc R U . . .
H16B H 1.165587 0.769906 1.574833 0.030 Uiso 1 1 calc R U . . .
C17 C 1.2291(4) 0.454(2) 1.5994(11) 0.029(2) Uani 1 1 d . . . . .
H17A H 1.247345 0.321040 1.533821 0.035 Uiso 1 1 calc R U . . .
H17B H 1.208782 0.337315 1.668307 0.035 Uiso 1 1 calc R U . . .
C18 C 1.2769(5) 0.630(3) 1.6853(12) 0.039(3) Uani 1 1 d . . . . .
H18A H 1.298605 0.738841 1.617457 0.059 Uiso 1 1 calc R U . . .
H18B H 1.303729 0.501640 1.743583 0.059 Uiso 1 1 calc R U . . .
H18C H 1.259147 0.763809 1.749972 0.059 Uiso 1 1 calc R U . . .

loop_
_atom_site_aniso_label
_atom_site_aniso_U_11
_atom_site_aniso_U_22
_atom_site_aniso_U_33
_atom_site_aniso_U_23
_atom_site_aniso_U_13
_atom_site_aniso_U_12
Zn1 0.0198(6) 0.0183(6) 0.0131(5) 0.0011(7) -0.0102(4) -0.0013(7)
O1 0.021(3) 0.032(4) 0.011(3) 0.002(3) -0.006(3) -0.003(3)
O2 0.023(3) 0.025(4) 0.010(3) 0.001(3) -0.006(2) -0.003(3)
O3 0.023(4) 0.020(4) 0.022(4) 0.001(3) -0.014(3) 0.001(3)
O4 0.027(3) 0.013(3) 0.020(3) 0.003(3) -0.008(3) -0.002(3)
C1 0.032(6) 0.087(10) 0.037(7) -0.008(7) -0.004(5) -0.024(6)
C2 0.032(7) 0.084(10) 0.031(6) -0.005(6) -0.003(5) -0.019(6)
C3 0.030(6) 0.059(8) 0.021(5) -0.008(5) -0.006(4) -0.006(5)
C4 0.027(5) 0.060(8) 0.023(5) -0.003(5) -0.005(4) -0.008(5)
C5 0.028(5) 0.043(6) 0.014(5) -0.004(4) -0.008(4) -0.005(5)
C6 0.023(5) 0.047(7) 0.018(5) -0.002(4) -0.005(4) -0.003(5)
C7 0.024(5) 0.039(7) 0.014(5) -0.002(4) -0.012(4) -0.001(5)
C8 0.025(5) 0.034(7) 0.015(4) -0.001(5) -0.009(4) -0.001(5)
C9 0.025(5) 0.019(5) 0.015(5) -0.002(4) -0.009(4) 0.005(4)
C10 0.017(5) 0.023(6) 0.015(4) 0.001(4) -0.007(4) 0.002(4)
C11 0.022(5) 0.016(6) 0.017(5) 0.000(4) -0.008(4) 0.002(4)
C12 0.020(5) 0.024(5) 0.015(4) 0.002(4) -0.013(4) -0.002(4)
C13 0.025(5) 0.019(5) 0.015(5) 0.000(4) -0.005(4) 0.001(4)
C14 0.021(5) 0.022(5) 0.016(4) -0.001(4) -0.012(4) -0.003(4)
C15 0.018(4) 0.028(5) 0.017(4) -0.001(4) -0.003(4) -0.001(4)
C16 0.024(5) 0.031(6) 0.017(4) -0.003(4) -0.010(4) -0.002(4)
C17 0.023(5) 0.040(6) 0.021(5) -0.003(4) -0.010(4) 0.003(5)
C18 0.028(6) 0.054(7) 0.031(6) -0.004(5) -0.016(5) -0.004(5)

loop_
_atom_type_symbol
_atom_type_description
_atom_type_scat_dispersion_real
_atom_type_scat_dispersion_imag
_atom_type_scat_source
C C 0.0181 0.0091 'International Tables Vol C Tables 4.2.6.8 and 6.1.1.4'
H H 0.0000 0.0000 'International Tables Vol C Tables 4.2.6.8 and 6.1.1.4'
O O 0.0492 0.0322 'International Tables Vol C Tables 4.2.6.8 and 6.1.1.4'
Zn Zn -1.5491 0.6778 'International Tables Vol C Tables 4.2.6.8 and 6.1.1.4'

loop_
_exptl_crystal_face_index_h
_exptl_crystal_face_index_k
_exptl_crystal_face_index_l
_exptl_crystal_face_perp_dist
-1.00 0.00 -2.00 0.2900
-2.00 3.00 2.00 0.0760
2.00 3.00 2.00 0.0800
2.00 1.00 1.00 0.1180
3.00 2.00 0.00 0.0830
2.00 -1.00 0.00 0.0450
-2.00 1.00 0.00 0.0810
2.00 0.00 -1.00 0.2290
-3.00 0.00 -1.00 0.2010
1.00 0.00 0.00 0.0190
-7.00 -1.00 0.00 0.0340
-7.00 1.00 1.00 0.0780
7.00 0.00 -1.00 0.0940

loop_
_geom_angle_atom_site_label_1
_geom_angle_atom_site_label_2
_geom_angle_atom_site_label_3
_geom_angle
_geom_angle_site_symmetry_1
_geom_angle_site_symmetry_3
_geom_angle_publ_flag
O2 Zn1 O1 103.5(2) 2_554 . ?
O3 Zn1 O1 117.4(3) . . ?
O3 Zn1 O2 103.0(3) . 2_554 ?
O4 Zn1 O1 115.6(3) 1_545 . ?
O4 Zn1 O2 112.3(3) 1_545 2_554 ?
O4 Zn1 O3 104.4(3) 1_545 . ?
C9 O1 Zn1 112.0(6) . . ?
C9 O2 Zn1 127.1(6) . 2 ?
C10 O3 Zn1 133.8(6) . . ?
C10 O4 Zn1 113.8(6) . 1_565 ?
H1A C1 H1B 109.5 . . ?
H1A C1 H1C 109.5 . . ?
H1B C1 H1C 109.5 . . ?
C2 C1 H1A 109.5 . . ?
C2 C1 H1B 109.5 . . ?
C2 C1 H1C 109.5 . . ?
C1 C2 H2A 108.8 . . ?
C1 C2 H2B 108.8 . . ?
H2A C2 H2B 107.7 . . ?
C3 C2 C1 113.6(10) . . ?
C3 C2 H2A 108.8 . . ?
C3 C2 H2B 108.8 . . ?
C2 C3 H3A 108.7 . . ?
C2 C3 H3B 108.7 . . ?
C2 C3 C4 114.4(9) . . ?
H3A C3 H3B 107.6 . . ?
C4 C3 H3A 108.7 . . ?
C4 C3 H3B 108.7 . . ?
C3 C4 H4A 108.8 . . ?
C3 C4 H4B 108.8 . . ?
H4A C4 H4B 107.7 . . ?
C5 C4 C3 113.7(8) . . ?
C5 C4 H4A 108.8 . . ?
C5 C4 H4B 108.8 . . ?
C4 C5 H5A 108.6 . . ?
C4 C5 H5B 108.6 . . ?
C4 C5 C6 114.5(8) . . ?
H5A C5 H5B 107.6 . . ?
C6 C5 H5A 108.6 . . ?
C6 C5 H5B 108.6 . . ?
C5 C6 H6A 108.6 . . ?
C5 C6 H6B 108.6 . . ?
H6A C6 H6B 107.6 . . ?
C7 C6 C5 114.5(8) . . ?
C7 C6 H6A 108.6 . . ?
C7 C6 H6B 108.6 . . ?
C6 C7 H7A 108.8 . . ?
C6 C7 H7B 108.8 . . ?
C6 C7 C8 113.6(8) . . ?
H7A C7 H7B 107.7 . . ?
C8 C7 H7A 108.8 . . ?
C8 C7 H7B 108.8 . . ?
C7 C8 H8A 108.2 . . ?
C7 C8 H8B 108.2 . . ?
H8A C8 H8B 107.4 . . ?
C9 C8 C7 116.2(8) . . ?
C9 C8 H8A 108.2 . . ?
C9 C8 H8B 108.2 . . ?
O1 C9 C8 118.9(8) . . ?
O2 C9 O1 119.9(8) . . ?
O2 C9 C8 121.3(8) . . ?
O3 C10 O4 120.8(8) . . ?
O3 C10 C11 120.7(8) . . ?
O4 C10 C11 118.4(8) . . ?
C10 C11 H11A 108.6 . . ?
C10 C11 H11B 108.6 . . ?
C10 C11 C12 114.5(8) . . ?
H11A C11 H11B 107.6 . . ?
C12 C11 H11A 108.6 . . ?
C12 C11 H11B 108.6 . . ?
C11 C12 H12A 109.4 . . ?
C11 C12 H12B 109.4 . . ?
H12A C12 H12B 108.0 . . ?
C13 C12 C11 111.1(8) . . ?
C13 C12 H12A 109.4 . . ?
C13 C12 H12B 109.4 . . ?
C12 C13 H13A 108.8 . . ?
C12 C13 H13B 108.8 . . ?
C12 C13 C14 113.7(8) . . ?
H13A C13 H13B 107.7 . . ?
C14 C13 H13A 108.8 . . ?
C14 C13 H13B 108.8 . . ?
C13 C14 H14A 108.9 . . ?
C13 C14 H14B 108.9 . . ?
H14A C14 H14B 107.8 . . ?
C15 C14 C13 113.2(8) . . ?
C15 C14 H14A 108.9 . . ?
C15 C14 H14B 108.9 . . ?
C14 C15 H15A 108.7 . . ?
C14 C15 H15B 108.7 . . ?
C14 C15 C16 114.3(8) . . ?
H15A C15 H15B 107.6 . . ?
C16 C15 H15A 108.7 . . ?
C16 C15 H15B 108.7 . . ?
C15 C16 H16A 109.0 . . ?
C15 C16 H16B 109.0 . . ?
H16A C16 H16B 107.8 . . ?
C17 C16 C15 112.7(9) . . ?
C17 C16 H16A 109.0 . . ?
C17 C16 H16B 109.0 . . ?
C16 C17 H17A 109.0 . . ?
C16 C17 H17B 109.0 . . ?
C16 C17 C18 112.9(9) . . ?
H17A C17 H17B 107.8 . . ?
C18 C17 H17A 109.0 . . ?
C18 C17 H17B 109.0 . . ?
C17 C18 H18A 109.5 . . ?
C17 C18 H18B 109.5 . . ?
C17 C18 H18C 109.5 . . ?
H18A C18 H18B 109.5 . . ?
H18A C18 H18C 109.5 . . ?
H18B C18 H18C 109.5 . . ?

loop_
_geom_bond_atom_site_label_1
_geom_bond_atom_site_label_2
_geom_bond_distance
_geom_bond_site_symmetry_2
_geom_bond_publ_flag
Zn1 O1 1.970(6) . ?
Zn1 O2 1.969(6) 2_554 ?
Zn1 O3 1.950(6) . ?
Zn1 O4 1.949(6) 1_545 ?
O1 C9 1.269(11) . ?
O2 C9 1.267(11) . ?
O3 C10 1.252(11) . ?
O4 C10 1.257(12) . ?
C1 H1A 0.9800 . ?
C1 H1B 0.9800 . ?
C1 H1C 0.9800 . ?
C1 C2 1.531(15) . ?
C2 H2A 0.9900 . ?
C2 H2B 0.9900 . ?
C2 C3 1.510(16) . ?
C3 H3A 0.9900 . ?
C3 H3B 0.9900 . ?
C3 C4 1.527(14) . ?
C4 H4A 0.9900 . ?
C4 H4B 0.9900 . ?
C4 C5 1.494(15) . ?
C5 H5A 0.9900 . ?
C5 H5B 0.9900 . ?
C5 C6 1.532(13) . ?
C6 H6A 0.9900 . ?
C6 H6B 0.9900 . ?
C6 C7 1.498(15) . ?
C7 H7A 0.9900 . ?
C7 H7B 0.9900 . ?
C7 C8 1.518(13) . ?
C8 H8A 0.9900 . ?
C8 H8B 0.9900 . ?
C8 C9 1.489(15) . ?
C10 C11 1.519(13) . ?
C11 H11A 0.9900 . ?
C11 H11B 0.9900 . ?
C11 C12 1.531(13) . ?
C12 H12A 0.9900 . ?
C12 H12B 0.9900 . ?
C12 C13 1.521(13) . ?
C13 H13A 0.9900 . ?
C13 H13B 0.9900 . ?
C13 C14 1.527(13) . ?
C14 H14A 0.9900 . ?
C14 H14B 0.9900 . ?
C14 C15 1.518(13) . ?
C15 H15A 0.9900 . ?
C15 H15B 0.9900 . ?
C15 C16 1.527(13) . ?
C16 H16A 0.9900 . ?
C16 H16B 0.9900 . ?
C16 C17 1.523(14) . ?
C17 H17A 0.9900 . ?
C17 H17B 0.9900 . ?
C17 C18 1.527(14) . ?
C18 H18A 0.9800 . ?
C18 H18B 0.9800 . ?
C18 H18C 0.9800 . ?

loop_
_geom_torsion_atom_site_label_1
_geom_torsion_atom_site_label_2
_geom_torsion_atom_site_label_3
_geom_torsion_atom_site_label_4
_geom_torsion
_geom_torsion_site_symmetry_1
_geom_torsion_site_symmetry_2
_geom_torsion_site_symmetry_3
_geom_torsion_site_symmetry_4
_geom_torsion_publ_flag
Zn1 O1 C9 O2 15.1(10) . . . . ?
Zn1 O1 C9 C8 -167.1(7) . . . . ?
Zn1 O2 C9 O1 174.8(6) 2 . . . ?
Zn1 O2 C9 C8 -3.0(12) 2 . . . ?
Zn1 O3 C10 O4 164.3(7) . . . . ?
Zn1 O3 C10 C11 -16.3(13) . . . . ?
Zn1 O4 C10 O3 22.3(11) 1_565 . . . ?
Zn1 O4 C10 C11 -157.1(7) 1_565 . . . ?
O3 C10 C11 C12 -168.5(8) . . . . ?
O4 C10 C11 C12 11.0(13) . . . . ?
C1 C2 C3 C4 -178.0(12) . . . . ?
C2 C3 C4 C5 -177.5(11) . . . . ?
C3 C4 C5 C6 179.9(10) . . . . ?
C4 C5 C6 C7 -178.0(10) . . . . ?
C5 C6 C7 C8 177.2(9) . . . . ?
C6 C7 C8 C9 -176.1(9) . . . . ?
C7 C8 C9 O1 5.3(13) . . . . ?
C7 C8 C9 O2 -176.9(9) . . . . ?
C10 C11 C12 C13 -176.0(8) . . . . ?
C11 C12 C13 C14 178.4(8) . . . . ?
C12 C13 C14 C15 -178.4(8) . . . . ?
C13 C14 C15 C16 179.5(8) . . . . ?
C14 C15 C16 C17 178.8(8) . . . . ?
C15 C16 C17 C18 179.0(9) . . . . ?

loop_
_twin_individual_id
_twin_individual_mass_fraction_refined
1 0.91(8)
2 0.09(8)
